data_7010838
loop_
_publ_author_name
'Armstrong, David R.'
'Davies, Robert P.'
'Linton, David J.'
'Snaith, Ronald'
'Schooler, Paul'
'Wheatley, Andrew E. H.'

_publ_section_title
;
 The crystallographic observation of molecular lithium oxide: synthesis
 and solid-state structure of
 [Me2AlN(2-C5H4N)Ph]2(O)Li2&#x00B7;2THF&#x2020;
;
_journal_issue 19
_journal_name_full 'Journal of the Chemical Society, Dalton Transactions'
_journal_page_first 2838
_journal_paper_doi 10.1039/b104388a
_journal_year 2001
_chemical_formula_sum 'C34 H46 Al2 Li2 N4 O3'
_chemical_formula_weight 626.59
_chemical_name_systematic
; 
? 
;
_space_group_IT_number 33
_symmetry_cell_setting orthorhombic
_symmetry_space_group_name_Hall 'P 2c -2n'
_symmetry_space_group_name_H-M 'P n a 21'
_atom_sites_solution_hydrogens geom
_atom_sites_solution_primary direct
_atom_sites_solution_secondary difmap
_audit_creation_method SHELXL-97
_cell_angle_alpha 90.00
_cell_angle_beta 90.00
_cell_angle_gamma 90.00
_cell_formula_units_Z 4
_cell_length_a 20.158(7)
_cell_length_b 9.686(4)
_cell_length_c 18.129(4)
_cell_measurement_temperature 180(2)
_cell_volume 3540(2)
_computing_structure_refinement 'SHELXL-97 (Sheldrick, 1997)'
_computing_structure_solution 'SHELXS-97 (Sheldrick, 1990)'
_diffrn_ambient_temperature 180(2)
_diffrn_measured_fraction_theta_full 0.998
_diffrn_measured_fraction_theta_max 0.998
_diffrn_radiation_monochromator graphite
_diffrn_radiation_source 'fine-focus sealed tube'
_diffrn_radiation_type MoK\a
_diffrn_radiation_wavelength 0.71069
_diffrn_reflns_av_R_equivalents 0.0593
_diffrn_reflns_av_sigmaI/netI 0.1467
_diffrn_reflns_limit_h_max 23
_diffrn_reflns_limit_h_min -1
_diffrn_reflns_limit_k_max 11
_diffrn_reflns_limit_k_min -11
_diffrn_reflns_limit_l_max 21
_diffrn_reflns_limit_l_min -1
_diffrn_reflns_number 4101
_diffrn_reflns_theta_full 25.00
_diffrn_reflns_theta_max 25.00
_diffrn_reflns_theta_min 2.59
_exptl_absorpt_coefficient_mu 0.120
_exptl_absorpt_correction_T_max 0.9881
_exptl_absorpt_correction_T_min 0.9650
_exptl_crystal_density_diffrn 1.176
_exptl_crystal_density_method 'not measured'
_exptl_crystal_F_000 1336
_exptl_crystal_size_max 0.30
_exptl_crystal_size_mid 0.15
_exptl_crystal_size_min 0.10
_refine_diff_density_max 0.239
_refine_diff_density_min -0.268
_refine_diff_density_rms 0.060
_refine_ls_abs_structure_details 'Flack H D (1983), Acta Cryst. A39, 876-881'
_refine_ls_abs_structure_Flack 0.0(4)
_refine_ls_extinction_method none
_refine_ls_goodness_of_fit_ref 0.978
_refine_ls_hydrogen_treatment mixed
_refine_ls_matrix_type full
_refine_ls_number_parameters 443
_refine_ls_number_reflns 3440
_refine_ls_number_restraints 88
_refine_ls_restrained_S_all 0.977
_refine_ls_R_factor_all 0.1453
_refine_ls_R_factor_gt 0.0700
_refine_ls_shift/su_max 0.000
_refine_ls_shift/su_mean 0.000
_refine_ls_structure_factor_coef Fsqd
_refine_ls_weighting_details 'calc w=1/[\s^2^(Fo^2^)+(0.0468P)^2^+0.0000P] where P=(Fo^2^+2Fc^2^)/3'
_refine_ls_weighting_scheme calc
_refine_ls_wR_factor_gt 0.1232
_refine_ls_wR_factor_ref 0.1513
_reflns_number_gt 1938
_reflns_number_total 3440
_reflns_threshold_expression >2sigma(I)
_cod_data_source_file b104388a.txt
_cod_data_source_block rs9911
_cod_depositor_comments
;
The following automatic conversions were performed:
'_symmetry_cell_setting' value 'Orthorhombic' changed to 'orthorhombic'
according to '/home/saulius/struct/CIF-dictionaries/cif_core.dic'
dictionary named 'cif_core.dic' version 2.4.1 from 2010-06-29.

Automatic conversion script
Id: cif_fix_enum 1527 2010-12-29 10:47:43Z saulius 
;
_cod_original_sg_symbol_H-M Pna2(1)
_cod_database_code 7010838

loop_
_symmetry_equiv_pos_as_xyz
'x, y, z'
'-x, -y, z+1/2'
'-x+1/2, y+1/2, z+1/2'
'x+1/2, -y+1/2, z'

loop_
_atom_site_label
_atom_site_type_symbol
_atom_site_fract_x
_atom_site_fract_y
_atom_site_fract_z
_atom_site_U_iso_or_equiv
_atom_site_adp_type
_atom_site_occupancy
_atom_site_symmetry_multiplicity
_atom_site_calc_flag
_atom_site_refinement_flags
_atom_site_disorder_assembly
_atom_site_disorder_group
Li1 Li 0.0858(8) 0.0664(15) 0.1584(8) 0.044(4) Uani 1 1 d . . .
Al1 Al 0.05681(11) -0.1528(2) 0.26131(14) 0.0269(6) Uani 1 1 d . . .
O1 O 0.1115(2) -0.1146(5) 0.1895(3) 0.0276(13) Uani 1 1 d . . .
N1 N 0.0153(3) 0.0260(6) 0.2746(4) 0.0284(16) Uani 1 1 d . . .
C1 C -0.0111(4) -0.2901(8) 0.2362(5) 0.042(2) Uani 1 1 d . . .
H1A H -0.0453 -0.2913 0.2747 0.063 Uiso 1 1 calc R . .
H1B H 0.0094 -0.3815 0.2326 0.063 Uiso 1 1 calc R . .
H1C H -0.0315 -0.2660 0.1889 0.063 Uiso 1 1 calc R . .
Li2 Li 0.1809(7) -0.0013(16) 0.2238(9) 0.041(4) Uani 1 1 d . . .
Al2 Al 0.13937(11) -0.2153(2) 0.11456(15) 0.0279(6) Uani 1 1 d . . .
O2 O 0.0319(3) 0.2029(6) 0.1097(4) 0.0472(16) Uani 1 1 d . . .
C2 C 0.1054(4) -0.1995(10) 0.3534(5) 0.046(3) Uani 1 1 d . . .
H2A H 0.0736 -0.2145 0.3935 0.070 Uiso 1 1 calc R . .
H2B H 0.1352 -0.1233 0.3665 0.070 Uiso 1 1 calc R . .
H2C H 0.1315 -0.2837 0.3457 0.070 Uiso 1 1 calc R . .
N2 N 0.1125(3) 0.1533(7) 0.2715(4) 0.0270(15) Uani 1 1 d . . .
N3 N 0.2203(3) -0.1283(7) 0.0844(4) 0.0281(16) Uani 1 1 d . . .
C3 C -0.0553(4) 0.0209(8) 0.2900(5) 0.035(2) Uani 1 1 d . . .
N4 N 0.1904(3) 0.0978(6) 0.1141(4) 0.0338(17) Uani 1 1 d . . .
C4 C -0.0774(4) -0.0073(10) 0.3609(6) 0.047(3) Uani 1 1 d . . .
H4A H -0.0467 -0.0193 0.4002 0.056 Uiso 1 1 calc R . .
C5 C -0.1454(5) -0.0175(12) 0.3734(7) 0.070(4) Uani 1 1 d . . .
H5A H -0.1611 -0.0360 0.4218 0.084 Uiso 1 1 calc R . .
C6 C -0.1900(6) -0.0014(12) 0.3170(10) 0.079(4) Uani 1 1 d . . .
H6A H -0.2362 -0.0098 0.3262 0.095 Uiso 1 1 calc R . .
C7 C -0.1678(5) 0.0267(11) 0.2479(8) 0.064(4) Uani 1 1 d . . .
H7A H -0.1987 0.0360 0.2086 0.077 Uiso 1 1 calc R . .
C8 C -0.0999(4) 0.0422(9) 0.2339(6) 0.048(3) Uani 1 1 d . . .
H8A H -0.0849 0.0671 0.1860 0.058 Uiso 1 1 calc R . .
C9 C 0.0489(4) 0.1430(8) 0.2968(4) 0.0270(19) Uani 1 1 d . . .
C10 C 0.0221(4) 0.2464(9) 0.3414(5) 0.044(3) Uani 1 1 d . . .
H10A H -0.0217 0.2371 0.3602 0.053 Uiso 1 1 calc R . .
C11 C 0.0580(4) 0.3586(9) 0.3578(5) 0.043(2) Uani 1 1 d . . .
H11A H 0.0395 0.4297 0.3874 0.051 Uiso 1 1 calc R . .
C12 C 0.1228(4) 0.3709(9) 0.3315(5) 0.045(3) Uani 1 1 d . . .
H12A H 0.1491 0.4494 0.3429 0.054 Uiso 1 1 calc R . .
C13 C 0.1471(4) 0.2669(9) 0.2889(5) 0.042(2) Uani 1 1 d . . .
H13A H 0.1910 0.2752 0.2705 0.050 Uiso 1 1 calc R . .
C14 C 0.0017(5) 0.3234(10) 0.1417(6) 0.057(3) Uani 1 1 d . . .
H14A H 0.0342 0.3750 0.1719 0.068 Uiso 1 1 calc R . .
H14B H -0.0363 0.2970 0.1734 0.068 Uiso 1 1 calc R . .
C15 C -0.0216(6) 0.4100(11) 0.0774(8) 0.089(4) Uani 1 1 d . . .
H15A H -0.0689 0.3918 0.0664 0.107 Uiso 1 1 calc R . .
H15B H -0.0159 0.5096 0.0880 0.107 Uiso 1 1 calc R . .
C16 C 0.0213(7) 0.3667(12) 0.0148(6) 0.090(4) Uani 1 1 d . . .
H16A H 0.0636 0.4186 0.0145 0.108 Uiso 1 1 calc R . .
H16B H -0.0015 0.3803 -0.0331 0.108 Uiso 1 1 calc R . .
C17 C 0.0327(6) 0.2161(11) 0.0300(6) 0.068(3) Uani 1 1 d . . .
H17A H -0.0027 0.1593 0.0075 0.082 Uiso 1 1 calc R . .
H17B H 0.0760 0.1861 0.0099 0.082 Uiso 1 1 calc R . .
C18 C 0.0759(4) -0.2065(11) 0.0325(5) 0.057(3) Uani 1 1 d . . .
H18A H 0.0956 -0.2489 -0.0114 0.085 Uiso 1 1 calc R . .
H18B H 0.0651 -0.1099 0.0220 0.085 Uiso 1 1 calc R . .
H18C H 0.0354 -0.2564 0.0460 0.085 Uiso 1 1 calc R . .
C19 C 0.1630(5) -0.4033(8) 0.1478(6) 0.057(3) Uani 1 1 d . . .
H19A H 0.1666 -0.4645 0.1050 0.086 Uiso 1 1 calc R . .
H19B H 0.1285 -0.4380 0.1811 0.086 Uiso 1 1 calc R . .
H19C H 0.2055 -0.4006 0.1739 0.086 Uiso 1 1 calc R . .
C20 C 0.2696(4) -0.2182(8) 0.0525(5) 0.032(2) Uani 1 1 d . . .
C21 C 0.3297(4) -0.2418(10) 0.0875(5) 0.048(3) Uani 1 1 d . . .
H21A H 0.3389 -0.1959 0.1327 0.058 Uiso 1 1 calc R . .
C22 C 0.3765(5) -0.3303(10) 0.0586(6) 0.056(3) Uani 1 1 d . . .
H22A H 0.4174 -0.3444 0.0835 0.067 Uiso 1 1 calc R . .
C23 C 0.3638(5) -0.3977(10) -0.0062(5) 0.044(2) Uani 1 1 d . . .
H23A H 0.3955 -0.4598 -0.0263 0.053 Uiso 1 1 calc R . .
C24 C 0.3037(4) -0.3744(9) -0.0423(5) 0.044(2) Uani 1 1 d . . .
H24A H 0.2946 -0.4205 -0.0875 0.053 Uiso 1 1 calc R . .
C25 C 0.2582(4) -0.2863(9) -0.0133(4) 0.035(2) Uani 1 1 d . . .
H25A H 0.2177 -0.2711 -0.0388 0.041 Uiso 1 1 calc R . .
C26 C 0.2313(4) 0.0106(8) 0.0752(5) 0.028(2) Uani 1 1 d . . .
C27 C 0.2820(4) 0.0645(9) 0.0293(5) 0.034(2) Uani 1 1 d . . .
H27A H 0.3105 0.0036 0.0032 0.041 Uiso 1 1 calc R . .
C28 C 0.2898(4) 0.2041(11) 0.0228(6) 0.051(3) Uani 1 1 d . . .
H28A H 0.3245 0.2408 -0.0068 0.061 Uiso 1 1 calc R . .
C29 C 0.2461(4) 0.2925(9) 0.0602(5) 0.049(3) Uani 1 1 d . . .
H29A H 0.2493 0.3899 0.0549 0.059 Uiso 1 1 calc R . .
C30 C 0.1994(4) 0.2351(8) 0.1038(5) 0.040(2) Uani 1 1 d . . .
H30A H 0.1705 0.2959 0.1294 0.049 Uiso 1 1 calc R . .
O3 O 0.2645(3) -0.0126(6) 0.2702(4) 0.0443(16) Uani 1 1 d D . .
C31 C 0.2926(5) -0.1307(11) 0.3096(6) 0.061(3) Uani 1 1 d DU D .
H31A H 0.3092 -0.2011 0.2746 0.073 Uiso 0.50 1 calc PR A 1
H31B H 0.2591 -0.1736 0.3423 0.073 Uiso 0.50 1 calc PR A 1
H31C H 0.292(8) -0.242(18) 0.242(10) 0.073 Uiso 0.50 1 d P B 2
H31D H 0.247(9) -0.146(19) 0.328(11) 0.073 Uiso 0.50 1 d P C 2
C32 C 0.3476(10) -0.071(2) 0.3529(11) 0.072(6) Uani 0.50 1 d PDU D 1
H32A H 0.3846 -0.1375 0.3575 0.086 Uiso 0.50 1 calc PR D 1
H32B H 0.3324 -0.0450 0.4030 0.086 Uiso 0.50 1 calc PR D 1
C33 C 0.3691(8) 0.053(2) 0.3114(12) 0.067(6) Uani 0.50 1 d PDU D 1
H33A H 0.3657 0.1370 0.3426 0.081 Uiso 0.50 1 calc PR D 1
H33B H 0.4156 0.0434 0.2946 0.081 Uiso 0.50 1 calc PR D 1
C34 C 0.3239(7) 0.0629(17) 0.2480(10) 0.057(6) Uani 0.50 1 d PDU D 1
H34A H 0.3132 0.1605 0.2369 0.069 Uiso 0.50 1 calc PR D 1
H34B H 0.3441 0.0204 0.2037 0.069 Uiso 0.50 1 calc PR D 1
C32' C 0.3324(12) -0.073(2) 0.3700(10) 0.076(7) Uani 0.50 1 d PDU D 2
H32C H 0.3686 -0.1365 0.3841 0.091 Uiso 0.50 1 calc PR D 2
H32D H 0.3045 -0.0541 0.4138 0.091 Uiso 0.50 1 calc PR D 2
C33' C 0.3592(9) 0.057(2) 0.3389(12) 0.073(6) Uani 0.50 1 d PDU D 2
H33C H 0.3583 0.1315 0.3762 0.088 Uiso 0.50 1 calc PR D 2
H33D H 0.4055 0.0437 0.3222 0.088 Uiso 0.50 1 calc PR D 2
C34' C 0.3162(8) 0.0914(17) 0.2764(12) 0.070(6) Uani 0.50 1 d PDU D 2
H34C H 0.2960 0.1834 0.2840 0.084 Uiso 0.50 1 calc PR D 2
H34D H 0.3426 0.0942 0.2304 0.084 Uiso 0.50 1 calc PR D 2

loop_
_atom_site_aniso_label
_atom_site_aniso_U_11
_atom_site_aniso_U_22
_atom_site_aniso_U_33
_atom_site_aniso_U_23
_atom_site_aniso_U_13
_atom_site_aniso_U_12
Li1 0.064(11) 0.028(8) 0.040(9) 0.006(8) -0.008(8) 0.013(8)
Al1 0.0280(12) 0.0253(13) 0.0274(13) -0.0007(13) 0.0032(12) -0.0017(12)
O1 0.034(3) 0.019(3) 0.030(3) -0.003(3) 0.009(3) -0.003(3)
N1 0.027(3) 0.025(4) 0.033(4) -0.003(4) 0.001(4) -0.001(3)
C1 0.039(5) 0.036(5) 0.051(6) 0.000(5) 0.001(5) 0.004(5)
Li2 0.033(8) 0.045(9) 0.044(9) 0.004(8) 0.009(7) 0.003(8)
Al2 0.0305(13) 0.0225(12) 0.0308(13) -0.0035(14) 0.0038(13) -0.0004(12)
O2 0.063(4) 0.035(3) 0.043(4) 0.003(3) -0.004(4) 0.019(3)
C2 0.054(6) 0.043(6) 0.042(6) 0.000(5) -0.010(5) -0.001(5)
N2 0.030(3) 0.027(4) 0.025(4) -0.006(4) 0.003(3) -0.005(3)
N3 0.023(3) 0.033(4) 0.028(4) -0.004(3) 0.011(3) 0.002(3)
C3 0.026(4) 0.028(5) 0.050(6) -0.008(5) 0.004(5) 0.005(4)
N4 0.046(4) 0.022(3) 0.033(4) -0.001(4) 0.016(4) -0.007(3)
C4 0.024(5) 0.063(7) 0.053(7) -0.002(6) -0.005(5) 0.009(5)
C5 0.050(7) 0.074(9) 0.086(9) -0.025(8) 0.032(7) -0.001(7)
C6 0.033(6) 0.059(8) 0.147(14) -0.026(9) 0.023(8) -0.005(6)
C7 0.033(6) 0.052(7) 0.107(11) 0.000(8) -0.032(7) -0.002(6)
C8 0.040(6) 0.041(6) 0.064(7) 0.003(6) -0.014(5) -0.004(5)
C9 0.032(5) 0.021(4) 0.028(5) 0.010(4) -0.010(4) 0.001(4)
C10 0.040(5) 0.044(6) 0.048(6) -0.024(5) 0.009(5) 0.002(5)
C11 0.050(6) 0.032(5) 0.046(6) -0.018(5) 0.009(5) 0.002(5)
C12 0.042(6) 0.031(5) 0.063(7) -0.022(5) 0.002(5) -0.006(5)
C13 0.035(5) 0.037(5) 0.053(6) 0.000(5) 0.003(5) -0.002(5)
C14 0.059(7) 0.044(6) 0.068(8) 0.000(6) -0.003(6) 0.006(5)
C15 0.121(11) 0.045(7) 0.102(10) 0.003(8) -0.029(10) 0.032(7)
C16 0.159(13) 0.071(9) 0.041(7) 0.028(7) -0.010(8) 0.006(10)
C17 0.089(8) 0.067(8) 0.048(7) 0.007(7) -0.018(7) 0.018(7)
C18 0.035(5) 0.086(8) 0.050(6) 0.006(7) 0.001(5) 0.003(6)
C19 0.053(6) 0.030(5) 0.089(8) 0.011(6) 0.031(6) 0.006(5)
C20 0.026(4) 0.027(4) 0.043(6) 0.001(5) 0.016(4) 0.006(4)
C21 0.036(5) 0.068(7) 0.041(6) -0.016(5) 0.005(5) 0.001(5)
C22 0.052(6) 0.059(7) 0.056(7) -0.012(6) 0.006(5) 0.028(6)
C23 0.036(5) 0.049(6) 0.049(6) -0.007(5) 0.015(5) 0.007(5)
C24 0.048(6) 0.039(5) 0.046(6) -0.016(5) 0.015(5) -0.003(5)
C25 0.035(5) 0.042(5) 0.026(5) -0.023(5) -0.002(4) 0.008(5)
C26 0.030(4) 0.023(4) 0.032(5) 0.005(4) 0.003(4) -0.006(4)
C27 0.036(5) 0.024(5) 0.041(6) 0.009(5) 0.008(5) -0.002(4)
C28 0.038(5) 0.067(7) 0.048(6) 0.010(6) 0.015(5) -0.016(5)
C29 0.054(6) 0.027(5) 0.066(7) -0.003(6) 0.022(6) -0.009(5)
C30 0.050(5) 0.026(5) 0.044(6) 0.000(5) 0.012(5) 0.000(5)
O3 0.034(3) 0.040(4) 0.059(4) 0.000(4) -0.010(4) -0.007(3)
C31 0.056(7) 0.054(7) 0.073(8) 0.020(6) 0.003(6) -0.004(6)
C32 0.043(10) 0.133(12) 0.038(11) -0.036(10) 0.017(10) 0.031(10)
C33 0.041(9) 0.097(10) 0.064(13) -0.054(10) 0.006(9) 0.001(8)
C34 0.056(11) 0.048(10) 0.068(14) -0.042(10) 0.010(9) 0.006(9)
C32' 0.061(13) 0.139(13) 0.028(11) -0.022(10) -0.001(11) 0.046(11)
C33' 0.047(9) 0.114(11) 0.058(12) -0.061(10) 0.000(9) 0.006(9)
C34' 0.057(10) 0.080(11) 0.073(14) -0.019(11) -0.003(10) -0.004(10)

loop_
_atom_type_symbol
_atom_type_description
_atom_type_scat_dispersion_real
_atom_type_scat_dispersion_imag
_atom_type_scat_source
C C 0.0033 0.0016 'International Tables Vol C Tables 4.2.6.8 and 6.1.1.4'
H H 0.0000 0.0000 'International Tables Vol C Tables 4.2.6.8 and 6.1.1.4'
N N 0.0061 0.0033 'International Tables Vol C Tables 4.2.6.8 and 6.1.1.4'
O O 0.0106 0.0060 'International Tables Vol C Tables 4.2.6.8 and 6.1.1.4'
Al Al 0.0645 0.0514 'International Tables Vol C Tables 4.2.6.8 and 6.1.1.4'
Li Li -0.0003 0.0001 'International Tables Vol C Tables 4.2.6.8 and 6.1.1.4'

loop_
_geom_angle_atom_site_label_1
_geom_angle_atom_site_label_2
_geom_angle_atom_site_label_3
_geom_angle
_geom_angle_site_symmetry_1
_geom_angle_site_symmetry_3
_geom_angle_publ_flag
O1 Li1 O2 156.5(10) . . ?
O1 Li1 N4 88.6(6) . . ?
O2 Li1 N4 105.7(7) . . ?
O1 Li1 N2 90.5(6) . . ?
O2 Li1 N2 106.9(7) . . ?
N4 Li1 N2 92.8(6) . . ?
O1 Li1 Li2 51.2(5) . . ?
O2 Li1 Li2 152.2(9) . . ?
N4 Li1 Li2 57.3(6) . . ?
N2 Li1 Li2 57.1(5) . . ?
O1 Li1 N1 76.6(6) . . ?
O2 Li1 N1 99.6(7) . . ?
N4 Li1 N1 145.2(7) . . ?
N2 Li1 N1 56.6(4) . . ?
Li2 Li1 N1 89.7(6) . . ?
O1 Li1 C9 93.0(6) . . ?
O2 Li1 C9 94.6(6) . . ?
N4 Li1 C9 122.8(7) . . ?
N2 Li1 C9 30.1(3) . . ?
Li2 Li1 C9 80.4(6) . . ?
N1 Li1 C9 30.1(3) . . ?
O1 Li1 Al1 35.9(3) . . ?
O2 Li1 Al1 133.4(8) . . ?
N4 Li1 Al1 120.9(6) . . ?
N2 Li1 Al1 74.8(5) . . ?
Li2 Li1 Al1 68.5(5) . . ?
N1 Li1 Al1 41.1(3) . . ?
C9 Li1 Al1 63.2(4) . . ?
O1 Li1 Al2 32.7(3) . . ?
O2 Li1 Al2 134.2(7) . . ?
N4 Li1 Al2 72.5(4) . . ?
N2 Li1 Al2 118.8(6) . . ?
Li2 Li1 Al2 65.9(5) . . ?
N1 Li1 Al2 105.9(5) . . ?
C9 Li1 Al2 125.7(5) . . ?
Al1 Li1 Al2 65.2(3) . . ?
O1 Al1 N1 100.2(3) . . ?
O1 Al1 C1 114.3(3) . . ?
N1 Al1 C1 109.4(3) . . ?
O1 Al1 C2 111.3(3) . . ?
N1 Al1 C2 108.2(4) . . ?
C1 Al1 C2 112.6(4) . . ?
O1 Al1 Li1 40.0(4) . . ?
N1 Al1 Li1 60.7(4) . . ?
C1 Al1 Li1 119.3(4) . . ?
C2 Al1 Li1 127.6(4) . . ?
O1 Al1 Li2 36.4(4) . . ?
N1 Al1 Li2 87.2(3) . . ?
C1 Al1 Li2 150.1(4) . . ?
C2 Al1 Li2 83.7(4) . . ?
Li1 Al1 Li2 47.1(4) . . ?
Al1 O1 Al2 131.2(3) . . ?
Al1 O1 Li2 110.2(5) . . ?
Al2 O1 Li2 109.9(5) . . ?
Al1 O1 Li1 104.1(6) . . ?
Al2 O1 Li1 111.5(5) . . ?
Li2 O1 Li1 76.4(7) . . ?
C9 N1 C3 117.0(7) . . ?
C9 N1 Al1 123.9(5) . . ?
C3 N1 Al1 114.6(5) . . ?
C9 N1 Li1 80.9(6) . . ?
C3 N1 Li1 134.9(7) . . ?
Al1 N1 Li1 78.2(4) . . ?
O1 Li2 O3 141.0(9) . . ?
O1 Li2 N2 93.5(6) . . ?
O3 Li2 N2 114.9(8) . . ?
O1 Li2 N4 91.2(7) . . ?
O3 Li2 N4 110.4(7) . . ?
N2 Li2 N4 96.4(6) . . ?
O1 Li2 Li1 52.4(5) . . ?
O3 Li2 Li1 166.1(9) . . ?
N2 Li2 Li1 60.0(5) . . ?
N4 Li2 Li1 59.8(6) . . ?
O1 Li2 Al1 33.4(3) . . ?
O3 Li2 Al1 128.3(7) . . ?
N2 Li2 Al1 73.8(4) . . ?
N4 Li2 Al1 119.4(6) . . ?
Li1 Li2 Al1 64.4(5) . . ?
O1 Li2 Al2 33.7(3) . . ?
O3 Li2 Al2 120.4(7) . . ?
N2 Li2 Al2 123.7(6) . . ?
N4 Li2 Al2 74.3(5) . . ?
Li1 Li2 Al2 68.3(5) . . ?
Al1 Li2 Al2 64.8(3) . . ?
O1 Al2 N3 104.3(3) . . ?
O1 Al2 C18 110.6(3) . . ?
N3 Al2 C18 108.6(4) . . ?
O1 Al2 C19 110.6(4) . . ?
N3 Al2 C19 106.7(3) . . ?
C18 Al2 C19 115.3(4) . . ?
O1 Al2 Li2 36.4(3) . . ?
N3 Al2 Li2 69.2(3) . . ?
C18 Al2 Li2 130.9(4) . . ?
C19 Al2 Li2 111.7(5) . . ?
O1 Al2 Li1 35.9(3) . . ?
N3 Al2 Li1 89.0(4) . . ?
C18 Al2 Li1 85.9(4) . . ?
C19 Al2 Li1 146.4(4) . . ?
Li2 Al2 Li1 45.8(4) . . ?
C14 O2 C17 109.6(8) . . ?
C14 O2 Li1 127.7(8) . . ?
C17 O2 Li1 120.6(8) . . ?
C13 N2 C9 117.9(7) . . ?
C13 N2 Li2 108.9(6) . . ?
C9 N2 Li2 131.9(7) . . ?
C13 N2 Li1 129.6(7) . . ?
C9 N2 Li1 93.1(6) . . ?
Li2 N2 Li1 63.0(6) . . ?
C26 N3 C20 115.5(6) . . ?
C26 N3 Al2 127.1(5) . . ?
C20 N3 Al2 115.9(5) . . ?
C8 C3 C4 120.4(8) . . ?
C8 C3 N1 119.6(8) . . ?
C4 C3 N1 120.0(8) . . ?
C30 N4 C26 116.9(7) . . ?
C30 N4 Li2 124.0(8) . . ?
C26 N4 Li2 104.3(6) . . ?
C30 N4 Li1 107.6(6) . . ?
C26 N4 Li1 130.9(6) . . ?
Li2 N4 Li1 63.0(5) . . ?
C3 C4 C5 118.7(10) . . ?
C6 C5 C4 121.2(11) . . ?
C7 C6 C5 119.6(11) . . ?
C6 C7 C8 120.7(11) . . ?
C3 C8 C7 119.3(10) . . ?
N2 C9 N1 115.0(7) . . ?
N2 C9 C10 120.4(8) . . ?
N1 C9 C10 124.5(7) . . ?
N2 C9 Li1 56.8(5) . . ?
N1 C9 Li1 69.0(6) . . ?
C10 C9 Li1 146.8(6) . . ?
C11 C10 C9 120.0(8) . . ?
C10 C11 C12 120.0(8) . . ?
C13 C12 C11 117.9(8) . . ?
N2 C13 C12 123.7(8) . . ?
O2 C14 C15 105.7(8) . . ?
C16 C15 C14 104.7(8) . . ?
C15 C16 C17 102.8(9) . . ?
O2 C17 C16 105.5(9) . . ?
C25 C20 C21 117.5(8) . . ?
C25 C20 N3 121.3(7) . . ?
C21 C20 N3 121.2(8) . . ?
C22 C21 C20 121.7(8) . . ?
C23 C22 C21 119.7(9) . . ?
C22 C23 C24 119.3(9) . . ?
C25 C24 C23 120.4(9) . . ?
C24 C25 C20 121.4(8) . . ?
N3 C26 N4 116.3(7) . . ?
N3 C26 C27 123.3(7) . . ?
N4 C26 C27 120.4(7) . . ?
C28 C27 C26 120.0(8) . . ?
C27 C28 C29 119.3(9) . . ?
C30 C29 C28 118.0(8) . . ?
C29 C30 N4 125.3(8) . . ?
C34' O3 C34 23.9(13) . . ?
C34' O3 C31 103.1(9) . . ?
C34 O3 C31 102.1(9) . . ?
C34' O3 Li2 129.4(9) . . ?
C34 O3 Li2 125.5(9) . . ?
C31 O3 Li2 127.5(7) . . ?
O3 C31 C32' 106.1(10) . . ?
O3 C31 C32 104.0(9) . . ?
C32' C31 C32 17.1(19) . . ?
C31 C32 C33 105.5(8) . . ?
C34 C33 C32 105.4(8) . . ?
O3 C34 C33 105.1(9) . . ?
C31 C32' C33' 103.8(9) . . ?
C34' C33' C32' 105.8(8) . . ?
O3 C34' C33' 109.0(9) . . ?

loop_
_geom_bond_atom_site_label_1
_geom_bond_atom_site_label_2
_geom_bond_distance
_geom_bond_site_symmetry_2
_geom_bond_publ_flag
Li1 O1 1.913(15) . ?
Li1 O2 1.927(15) . ?
Li1 N4 2.276(18) . ?
Li1 N2 2.281(17) . ?
Li1 Li2 2.35(2) . ?
Li1 N1 2.572(18) . ?
Li1 C9 2.721(18) . ?
Li1 Al1 2.887(15) . ?
Li1 Al2 3.039(15) . ?
Al1 O1 1.746(5) . ?
Al1 N1 1.939(6) . ?
Al1 C1 1.962(8) . ?
Al1 C2 1.988(9) . ?
Al1 Li2 2.979(14) . ?
O1 Al2 1.763(5) . ?
O1 Li2 1.883(16) . ?
N1 C9 1.380(9) . ?
N1 C3 1.450(9) . ?
Li2 O3 1.887(15) . ?
Li2 N2 2.212(16) . ?
Li2 N4 2.217(18) . ?
Li2 Al2 2.986(16) . ?
Al2 N3 1.916(6) . ?
Al2 C18 1.963(9) . ?
Al2 C19 1.977(9) . ?
O2 C14 1.438(10) . ?
O2 C17 1.450(12) . ?
N2 C13 1.340(9) . ?
N2 C9 1.365(9) . ?
N3 C26 1.374(9) . ?
N3 C20 1.442(9) . ?
C3 C8 1.375(12) . ?
C3 C4 1.388(12) . ?
N4 C30 1.355(9) . ?
N4 C26 1.375(9) . ?
C4 C5 1.393(12) . ?
C5 C6 1.371(17) . ?
C6 C7 1.358(15) . ?
C7 C8 1.400(12) . ?
C9 C10 1.396(11) . ?
C10 C11 1.340(11) . ?
C11 C12 1.394(11) . ?
C12 C13 1.360(11) . ?
C14 C15 1.511(14) . ?
C15 C16 1.486(16) . ?
C16 C17 1.503(14) . ?
C20 C25 1.383(10) . ?
C20 C21 1.386(10) . ?
C21 C22 1.378(11) . ?
C22 C23 1.367(12) . ?
C23 C24 1.396(12) . ?
C24 C25 1.359(11) . ?
C26 C27 1.416(11) . ?
C27 C28 1.366(13) . ?
C28 C29 1.404(12) . ?
C29 C30 1.350(11) . ?
O3 C34' 1.453(10) . ?
O3 C34 1.460(10) . ?
O3 C31 1.462(9) . ?
C31 C32' 1.469(12) . ?
C31 C32 1.479(12) . ?
C32 C33 1.483(18) . ?
C33 C34 1.470(12) . ?
C32' C33' 1.480(18) . ?
C33' C34' 1.465(12) . ?
